data_7116792
loop_
_publ_author_name
'Robert M. Edkins'
'Elliott Hayden'
'Jonathan W. Steed'
'Katharina Fucke'

_publ_section_title
;
 Conserved hydrogen bonding in tetrahydrocarbazolone derivatives:
 influence of solution-state assembly on crystal form nucleation
;
_journal_name_full Chem.Commun.
_journal_page_first 5314
_journal_paper_doi 10.1039/C4cc10453F
_journal_volume 51
_journal_year 2015
_chemical_formula_moiety 'C13 H13 N O'
_chemical_formula_sum 'C13 H13 N O'
_chemical_formula_weight 199.25
_space_group_crystal_system orthorhombic
_space_group_IT_number 61
_space_group_name_Hall '-P 2ac 2ab'
_space_group_name_H-M_alt 'P b c a'
_symmetry_Int_Tables_number 61
_symmetry_space_group_name_Hall '-P 2ac 2ab'
_symmetry_space_group_name_H-M 'P b c a'
_atom_sites_solution_primary iterative
_audit_creation_date 2014-12-23
_audit_creation_method
;
Olex2 1.2-alpha
(compiled 2014.11.21 svn.r3092 for OlexSys, GUI svn.r4949)
;
_audit_update_record
;
2014-12-23 deposited with the CCDC.
2015-02-10 downloaded from the CCDC.
;
_cell_angle_alpha 90
_cell_angle_beta 90
_cell_angle_gamma 90
_cell_formula_units_Z 8
_cell_length_a 14.6822(18)
_cell_length_b 6.6231(8)
_cell_length_c 20.970(3)
_cell_measurement_reflns_used 613
_cell_measurement_temperature 120
_cell_measurement_theta_max 28.9640
_cell_measurement_theta_min 2.7689
_cell_volume 2039.2(5)
_computing_cell_refinement
;
CrysAlisPro, Agilent Technologies,
Version 1.171.35.15 (release 03-08-2011 CrysAlis171 .NET)
(compiled Aug  3 2011,13:03:54)
;
_computing_data_collection
;
CrysAlisPro, Agilent Technologies,
Version 1.171.35.15 (release 03-08-2011 CrysAlis171 .NET)
(compiled Aug  3 2011,13:03:54)
;
_computing_data_reduction
;
CrysAlisPro, Agilent Technologies,
Version 1.171.35.15 (release 03-08-2011 CrysAlis171 .NET)
(compiled Aug  3 2011,13:03:54)
;
_computing_molecular_graphics 'Olex2 (Dolomanov et al., 2009)'
_computing_publication_material 'Olex2 (Dolomanov et al., 2009)'
_computing_structure_refinement 'olex2.refine (Bourhis et al., 2013)'
_computing_structure_solution 'olex2.solve (Bourhis et al., 2013)'
_diffrn_ambient_temperature 120
_diffrn_detector_area_resol_mean 16.1511
_diffrn_measured_fraction_theta_full 0.9990
_diffrn_measured_fraction_theta_max 0.9178
_diffrn_measurement_details
;
  1 omega  -75.00   41.00   1.0000   30.0000
omega____ theta____ kappa____ phi______ frames
    -      -17.9366    0.0000   60.0000 116

  2 omega   33.00   70.00   1.0000   30.0000
omega____ theta____ kappa____ phi______ frames
    -       18.5616 -137.0000 -134.0000 37

  3 omega  -43.00   24.00   1.0000   30.0000
omega____ theta____ kappa____ phi______ frames
    -      -17.9366   38.0000  120.0000 67

  4 omega  -88.00   12.00   1.0000   30.0000
omega____ theta____ kappa____ phi______ frames
    -      -17.9366  -77.0000    0.0000 100
;
_diffrn_measurement_device_type 'Xcalibur, Sapphire3, Gemini ultra'
_diffrn_measurement_method '\w scans'
_diffrn_orient_matrix_UB_11 -0.0144012000
_diffrn_orient_matrix_UB_12 0.0993680000
_diffrn_orient_matrix_UB_13 -0.0075901000
_diffrn_orient_matrix_UB_21 -0.0029402000
_diffrn_orient_matrix_UB_22 0.0230555000
_diffrn_orient_matrix_UB_23 0.0329714000
_diffrn_orient_matrix_UB_31 0.0460006000
_diffrn_orient_matrix_UB_32 0.0325879000
_diffrn_orient_matrix_UB_33 -0.0002725000
_diffrn_radiation_monochromator graphite
_diffrn_radiation_type 'Mo K\a'
_diffrn_radiation_wavelength 0.71073
_diffrn_reflns_av_R_equivalents 0.1753
_diffrn_reflns_av_unetI/netI 0.1680
_diffrn_reflns_limit_h_max 18
_diffrn_reflns_limit_h_min -19
_diffrn_reflns_limit_k_max 8
_diffrn_reflns_limit_k_min -8
_diffrn_reflns_limit_l_max 27
_diffrn_reflns_limit_l_min -26
_diffrn_reflns_number 12113
_diffrn_reflns_theta_full 26.0000
_diffrn_reflns_theta_max 28.94
_diffrn_reflns_theta_min 2.77
_diffrn_source 'Enhance (Mo) X-ray Source'
_exptl_absorpt_coefficient_mu 0.082
_exptl_absorpt_correction_T_max 1.000
_exptl_absorpt_correction_T_min 0.998
_exptl_absorpt_correction_type analytical
_exptl_absorpt_process_details
;
CrysAlisPro, Agilent Technologies,
Version 1.171.35.15 (release 03-08-2011 CrysAlis171 .NET)
(compiled Aug  3 2011,13:03:54)
Analytical numeric absorption correction using a multifaceted crystal
            model based on expressions derived by R.C. Clark & J.S. Reid.
(Clark, R. C. & Reid, J. S. (1995). Acta Cryst. A51, 887-897)
;
_exptl_crystal_colour 'clear colourless'
_exptl_crystal_colour_lustre clear
_exptl_crystal_density_diffrn 1.2980
_exptl_crystal_description prism
_exptl_crystal_F_000 848.3694
_exptl_crystal_size_max 0.2674
_exptl_crystal_size_mid 0.1587
_exptl_crystal_size_min 0.0492
_refine_diff_density_max 2.4296
_refine_diff_density_min -1.1369
_refine_diff_density_rms 0.3230
_refine_ls_d_res_high 0.7345
_refine_ls_d_res_low 7.3411
_refine_ls_goodness_of_fit_ref 1.3261
_refine_ls_hydrogen_treatment constr
_refine_ls_matrix_type full
_refine_ls_number_constraints 21
_refine_ls_number_parameters 136
_refine_ls_number_reflns 2458
_refine_ls_number_restraints 0
_refine_ls_restrained_S_all 1.3261
_refine_ls_R_factor_all 0.2986
_refine_ls_R_factor_gt 0.1958
_refine_ls_shift/su_max 0.0000
_refine_ls_shift/su_mean 0.0000
_refine_ls_structure_factor_coef Fsqd
_refine_ls_weighting_details 'w=1/[\s^2^(Fo^2^)+(0.2P)^2^] where P=(Fo^2^+2Fc^2^)/3'
_refine_ls_weighting_scheme calc
_refine_ls_wR_factor_gt 0.4158
_refine_ls_wR_factor_ref 0.4813
_reflns_Friedel_coverage 0.0
_reflns_limit_h_max 19
_reflns_limit_h_min 0
_reflns_limit_k_max 8
_reflns_limit_k_min 0
_reflns_limit_l_max 27
_reflns_limit_l_min 0
_reflns_number_gt 1116
_reflns_number_total 2458
_reflns_threshold_expression I>=2u(I)
_cod_data_source_file c4cc10453f2.cif
_cod_data_source_block PCB_DMSO
_cod_original_cell_volume 2039.1(5)
_cod_database_code 7116792
_chemical_oxdiff_formula 'C13 H13 N O'
_reflns_odcompleteness_completeness 99.79
_reflns_odcompleteness_iscentric 1
_reflns_odcompleteness_theta 26.32
_olex2_refinement_description
;
The crystal is highly twinned but could not grown in any other way. Thus the residual electron
density is high and the Rint and final R-values are high as well.
;
_olex2_date_sample_data_collection 1336725831.94
_olex2_submission_special_instructions 'No special instructions were received'

loop_
_space_group_symop_id
_space_group_symop_operation_xyz
1 x,y,z
2 x+1/2,-y+1/2,-z
3 -x,y+1/2,-z+1/2
4 -x+1/2,-y,z+1/2
5 -x,-y,-z
6 -x-1/2,y-1/2,z
7 x,-y-1/2,z-1/2
8 x-1/2,y,-z-1/2

loop_
_atom_site_label
_atom_site_type_symbol
_atom_site_fract_x
_atom_site_fract_y
_atom_site_fract_z
_atom_site_U_iso_or_equiv
_atom_site_adp_type
_atom_site_occupancy
_atom_site_refinement_flags_posn
O1 O 0.5514(3) 0.3554(7) 0.5701(2) 0.0326(14) Uani 1.000000 .
N2 N 0.5721(4) 0.3132(8) 0.4334(3) 0.0282(15) Uani 1.000000 .
C3 C 0.6291(4) 0.0381(10) 0.3832(3) 0.0228(16) Uani 1.000000 .
C4 C 0.5898(4) 0.2342(10) 0.3741(4) 0.0276(18) Uani 1.000000 .
C5 C 0.5866(4) 0.2017(10) 0.5446(3) 0.0236(16) Uani 1.000000 .
C6 C 0.5970(4) 0.1750(10) 0.4793(4) 0.0261(17) Uani 1.000000 .
C7 C 0.6642(5) -0.1750(10) 0.4876(4) 0.0300(18) Uani 1.000000 .
C8 C 0.6525(4) -0.0729(13) 0.3287(3) 0.0324(19) Uani 1.000000 .
C9 C 0.5978(4) 0.1919(10) 0.2617(5) 0.039(2) Uani 1.000000 .
C10 C 0.6335(4) -0.0004(11) 0.4500(3) 0.0252(17) Uani 1.000000 .
C11 C 0.6907(5) -0.1051(10) 0.5552(3) 0.0315(19) Uani 1.000000 .
C12 C 0.6197(5) 0.0264(10) 0.5865(3) 0.0266(17) Uani 1.000000 .
C13 C 0.5756(5) 0.3117(11) 0.3139(4) 0.035(2) Uani 1.000000 .
C14 C 0.6390(5) -0.0035(12) 0.2686(4) 0.0352(19) Uani 1.000000 .
C15 C 0.6665(6) -0.1227(13) 0.2105(4) 0.043(2) Uani 1.000000 .
H13 H 0.5517(5) 0.4406(11) 0.3083(4) 0.042(2) Uiso 1.000000 R
H9 H 0.5856(4) 0.2401(10) 0.2209(5) 0.047(3) Uiso 1.000000 R
H8 H 0.6786(4) -0.1999(13) 0.3339(3) 0.039(2) Uiso 1.000000 R
H2 H 0.5491(4) 0.4304(8) 0.4407(3) 0.0339(18) Uiso 1.000000 R
H7a H 0.6158(5) -0.2743(10) 0.4901(4) 0.036(2) Uiso 1.000000 R
H7b H 0.7163(5) -0.2374(10) 0.4670(4) 0.036(2) Uiso 1.000000 R
H11a H 0.7010(5) -0.2230(10) 0.5816(3) 0.038(2) Uiso 1.000000 R
H11b H 0.7475(5) -0.0307(10) 0.5528(3) 0.038(2) Uiso 1.000000 R
H12a H 0.6448(5) 0.0812(10) 0.6256(3) 0.032(2) Uiso 1.000000 R
H12b H 0.5678(5) -0.0569(10) 0.5979(3) 0.032(2) Uiso 1.000000 R
H15a H 0.7297(11) -0.099(6) 0.2015(15) 0.065(3) Uiso 1.000000 GR
H15b H 0.657(3) -0.2639(14) 0.2183(10) 0.065(3) Uiso 1.000000 GR
H15c H 0.630(3) -0.081(6) 0.1747(7) 0.065(3) Uiso 1.000000 GR

loop_
_atom_site_aniso_label
_atom_site_aniso_U_11
_atom_site_aniso_U_22
_atom_site_aniso_U_33
_atom_site_aniso_U_12
_atom_site_aniso_U_13
_atom_site_aniso_U_23
O1 0.041(3) 0.024(3) 0.033(3) 0.012(2) -0.000(2) -0.008(2)
N2 0.022(3) 0.016(3) 0.046(4) 0.001(2) 0.004(3) 0.009(3)
C3 0.015(3) 0.014(3) 0.040(4) -0.003(3) -0.000(3) 0.005(3)
C4 0.016(4) 0.013(3) 0.054(5) -0.002(3) -0.002(3) -0.017(3)
C5 0.020(3) 0.017(3) 0.034(4) -0.004(3) -0.005(3) -0.001(3)
C6 0.018(3) 0.025(4) 0.035(4) -0.004(3) -0.007(3) 0.002(3)
C7 0.025(4) 0.021(4) 0.043(5) 0.005(3) -0.003(3) 0.002(3)
C8 0.019(4) 0.054(5) 0.024(4) -0.006(3) 0.001(3) 0.003(4)
C9 0.026(4) 0.015(3) 0.076(7) -0.004(3) -0.010(4) -0.001(4)
C10 0.017(3) 0.029(4) 0.029(4) -0.007(3) -0.001(3) -0.007(3)
C11 0.040(4) 0.017(3) 0.037(5) -0.001(3) -0.018(3) -0.000(3)
C12 0.026(4) 0.020(3) 0.034(4) -0.001(3) -0.003(3) -0.001(3)
C13 0.026(4) 0.017(4) 0.061(6) -0.001(3) -0.002(4) -0.000(4)
C14 0.032(4) 0.047(5) 0.027(4) -0.005(4) 0.005(3) 0.001(4)
C15 0.054(5) 0.050(5) 0.026(5) 0.010(4) 0.014(4) -0.007(4)

loop_
_atom_type_symbol
_atom_type_scat_dispersion_real
_atom_type_scat_dispersion_imag
_atom_type_scat_Cromer_Mann_a1
_atom_type_scat_Cromer_Mann_a2
_atom_type_scat_Cromer_Mann_a3
_atom_type_scat_Cromer_Mann_a4
_atom_type_scat_Cromer_Mann_b1
_atom_type_scat_Cromer_Mann_b2
_atom_type_scat_Cromer_Mann_b3
_atom_type_scat_Cromer_Mann_b4
_atom_type_scat_Cromer_Mann_c
_atom_type_scat_source
_atom_type_scat_dispersion_source
H 0.00000 0.00000 0.49300 0.32291 0.14019 0.04081 10.51090 26.12570 3.14236 57.79970 0.0030380000826 'International Tables Volume C Table 6.1.1.4 (pp. 500-502)' 'Henke, Gullikson and Davis, At. Data and Nucl. Data Tables, 1993, 54, 2'
C 0.00347 0.00161 2.31000 1.02000 1.58860 0.86500 20.84390 10.20750 0.56870 51.65120 0.215599998832 'International Tables Volume C Table 6.1.1.4 (pp. 500-502)' 'Henke, Gullikson and Davis, At. Data and Nucl. Data Tables, 1993, 54, 2'
O 0.01158 0.00611 3.04850 2.28680 1.54630 0.86700 13.27710 5.70110 0.32390 32.90890 0.250800013542 'International Tables Volume C Table 6.1.1.4 (pp. 500-502)' 'Henke, Gullikson and Davis, At. Data and Nucl. Data Tables, 1993, 54, 2'
N 0.00653 0.00323 12.21260 3.13220 2.01250 1.16630 0.00570 9.89330 28.99750 0.58260 -11.5290002823 'International Tables Volume C Table 6.1.1.4 (pp. 500-502)' 'Henke, Gullikson and Davis, At. Data and Nucl. Data Tables, 1993, 54, 2'

loop_
_exptl_crystal_face_index_h
_exptl_crystal_face_index_k
_exptl_crystal_face_index_l
_exptl_crystal_face_perp_dist
_exptl_oxdiff_crystal_face_indexfrac_h
_exptl_oxdiff_crystal_face_indexfrac_k
_exptl_oxdiff_crystal_face_indexfrac_l
_exptl_oxdiff_crystal_face_x
_exptl_oxdiff_crystal_face_y
_exptl_oxdiff_crystal_face_z
21 0 -1 0.0648 21.0000 -0.0000 -1.0000 -0.2948 -0.0947 0.9663
-12 -8 -3 0.0751 -12.0000 -8.0000 -3.0000 -0.5994 -0.2481 -0.8119
-20 1 2 0.0894 -20.0000 1.0000 2.0000 0.3722 0.1478 -0.8880
-9 8 5 0.1023 -9.0000 8.0000 5.0000 0.8866 0.3758 -0.1547
15 7 2 0.0755 15.0000 7.0000 2.0000 0.4644 0.1832 0.9176
-1 1 29 0.0213 -1.0000 1.0000 29.0000 -0.1063 0.9822 -0.0213
1 -1 -29 0.0279 1.0000 -1.0000 -29.0000 0.1063 -0.9822 0.0213

loop_
_geom_angle_atom_site_label_1
_geom_angle_atom_site_label_2
_geom_angle_atom_site_label_3
_geom_angle
C6 N2 C4 109.2(6)
H2 N2 C4 125.4(4)
H2 N2 C6 125.4(4)
C8 C3 C4 117.8(7)
C10 C3 C4 108.1(6)
C10 C3 C8 134.1(7)
C3 C4 N2 107.5(7)
C13 C4 N2 131.2(7)
C13 C4 C3 121.3(7)
C6 C5 O1 124.5(6)
C12 C5 O1 119.9(6)
C12 C5 C6 115.7(6)
C5 C6 N2 125.1(6)
C10 C6 N2 110.0(6)
C10 C6 C5 124.9(6)
C11 C7 C10 109.5(6)
H7a C7 C10 109.8(4)
H7a C7 C11 109.8(4)
H7b C7 C10 109.8(4)
H7b C7 C11 109.8(4)
H7b C7 H7a 108.2
C14 C8 C3 122.9(8)
H8 C8 C3 118.5(4)
H8 C8 C14 118.5(5)
C14 C9 C13 122.3(8)
H9 C9 C13 118.9(5)
H9 C9 C14 118.9(5)
C6 C10 C3 105.2(6)
C7 C10 C3 133.0(6)
C7 C10 C6 121.8(6)
C12 C11 C7 113.6(6)
H11a C11 C7 108.8(3)
H11a C11 C12 108.8(4)
H11b C11 C7 108.8(4)
H11b C11 C12 108.8(4)
H11b C11 H11a 107.7
C11 C12 C5 114.0(6)
H12a C12 C5 108.8(4)
H12a C12 C11 108.8(4)
H12b C12 C5 108.8(3)
H12b C12 C11 108.8(4)
H12b C12 H12a 107.7
C9 C13 C4 118.2(7)
H13 C13 C4 120.9(4)
H13 C13 C9 120.9(5)
C9 C14 C8 117.5(8)
C15 C14 C8 122.3(7)
C15 C14 C9 120.3(8)
H15a C15 C14 109.5
H15b C15 C14 109.5
H15b C15 H15a 109.5
H15c C15 C14 109.5
H15c C15 H15a 109.5
H15c C15 H15b 109.5

loop_
_geom_bond_atom_site_label_1
_geom_bond_atom_site_label_2
_geom_bond_distance
O1 C5 1.260(8)
N2 C4 1.374(9)
N2 C6 1.377(9)
N2 H2 0.8600
C3 C4 1.434(9)
C3 C8 1.402(10)
C3 C10 1.426(10)
C4 C13 1.379(11)
C5 C6 1.391(10)
C5 C12 1.535(9)
C6 C10 1.419(10)
C7 C10 1.470(10)
C7 C11 1.541(10)
C7 H7a 0.9700
C7 H7b 0.9700
C8 C14 1.356(10)
C8 H8 0.9300
C9 C13 1.390(11)
C9 C14 1.436(10)
C9 H9 0.9300
C11 C12 1.509(10)
C11 H11a 0.9700
C11 H11b 0.9700
C12 H12a 0.9700
C12 H12b 0.9700
C13 H13 0.9300
C14 C15 1.506(11)
C15 H15a 0.9600
C15 H15b 0.9600
C15 H15c 0.9600
